data_7103301
loop_
_publ_author_name
'Rose, Michael J'
'Mascharak, Pradip K'

_publ_section_title
;
 A photosensitive {Ru-NO}6 nitrosyl bearing dansyl chromophore: novel
 NO donor with a fluorometric on/off switch.
;
_journal_issue 33
_journal_name_full 'Chemical communications (Cambridge, England)'
_journal_page_first 3933
_journal_page_last 3935
_journal_paper_doi 10.1039/b805332d
_journal_year 2008
_chemical_formula_moiety '(C23 H20 N7 O3 Ru), B F4, 0.375(C2 H3 N)'
_chemical_formula_sum 'C23.75 H21.25 B F4 N7.38 O3 Ru'
_chemical_formula_weight 645.86
_chemical_name_common '[Ru(Me2bpb)(NO)(Im)].BF4.0.375CH3CN'
_chemical_name_systematic
;
?
;
_space_group_IT_number 2
_symmetry_cell_setting triclinic
_symmetry_space_group_name_Hall '-P 1'
_symmetry_space_group_name_H-M 'P -1'
_atom_sites_solution_hydrogens geom
_atom_sites_solution_primary direct
_atom_sites_solution_secondary difmap
_audit_creation_method SHELXL-97
_cell_angle_alpha 102.537(3)
_cell_angle_beta 104.160(3)
_cell_angle_gamma 93.973(3)
_cell_formula_units_Z 2
_cell_length_a 8.9006(4)
_cell_length_b 10.4858(5)
_cell_length_c 14.2498(7)
_cell_measurement_reflns_used 9052
_cell_measurement_temperature 90(2)
_cell_measurement_theta_max 31.5
_cell_measurement_theta_min 2.4
_cell_volume 1248.21(10)
_computing_cell_refinement 'SAINT (Bruker, 2005)'
_computing_data_collection 'Apex2 (Bruker, 2005)'
_computing_data_reduction 'SAINT (Bruker, 2005)'
_computing_molecular_graphics 'SHELXTL 5.1, XP (Sheldrick, 1994)'
_computing_publication_material 'SHELXL97 (Sheldrick, 1997)'
_computing_structure_refinement 'SHELXL97 (Sheldrick, 1997)'
_computing_structure_solution 'SHELXS-97 (Sheldrick, 1997)'
_diffrn_ambient_temperature 90(2)
_diffrn_detector_area_resol_mean 8.3
_diffrn_measured_fraction_theta_full 0.993
_diffrn_measured_fraction_theta_max 0.993
_diffrn_measurement_device_type 'Bruker Apex2'
_diffrn_measurement_method '\w and \f'
_diffrn_radiation_monochromator graphite
_diffrn_radiation_source 'fine-focus sealed tube'
_diffrn_radiation_type MoK\a
_diffrn_radiation_wavelength 0.71073
_diffrn_reflns_av_R_equivalents 0.0190
_diffrn_reflns_av_sigmaI/netI 0.0189
_diffrn_reflns_limit_h_max 13
_diffrn_reflns_limit_h_min -13
_diffrn_reflns_limit_k_max 15
_diffrn_reflns_limit_k_min -15
_diffrn_reflns_limit_l_max 20
_diffrn_reflns_limit_l_min -20
_diffrn_reflns_number 24557
_diffrn_reflns_theta_full 31.49
_diffrn_reflns_theta_max 31.49
_diffrn_reflns_theta_min 2.01
_diffrn_standards_number 0
_exptl_absorpt_coefficient_mu 0.702
_exptl_absorpt_correction_T_max 0.915
_exptl_absorpt_correction_T_min 0.836
_exptl_absorpt_correction_type multi-scan
_exptl_absorpt_process_details 'SADABS 2.10 (Sheldrick, 2003)'
_exptl_crystal_colour 'dark red'
_exptl_crystal_density_diffrn 1.718
_exptl_crystal_density_method 'not measured'
_exptl_crystal_description block
_exptl_crystal_F_000 649
_exptl_crystal_size_max 0.33
_exptl_crystal_size_mid 0.27
_exptl_crystal_size_min 0.16
_refine_diff_density_max 1.214
_refine_diff_density_min -0.896
_refine_diff_density_rms 0.090
_refine_ls_extinction_method none
_refine_ls_goodness_of_fit_ref 1.085
_refine_ls_hydrogen_treatment constr
_refine_ls_matrix_type full
_refine_ls_number_parameters 405
_refine_ls_number_reflns 8239
_refine_ls_number_restraints 0
_refine_ls_restrained_S_all 1.085
_refine_ls_R_factor_all 0.0371
_refine_ls_R_factor_gt 0.0330
_refine_ls_shift/su_max 0.001
_refine_ls_shift/su_mean 0.000
_refine_ls_structure_factor_coef Fsqd
_refine_ls_weighting_details 'calc w=1/[\s^2^(Fo^2^)+(0.0475P)^2^+1.1988P] where P=(Fo^2^+2Fc^2^)/3'
_refine_ls_weighting_scheme calc
_refine_ls_wR_factor_gt 0.0882
_refine_ls_wR_factor_ref 0.0924
_reflns_number_gt 7566
_reflns_number_total 8239
_reflns_threshold_expression I>2\s(I)
_cod_data_source_file b805332d.txt
_cod_data_source_block mn1764
_cod_database_code 7103301

loop_
_symmetry_equiv_pos_as_xyz
'x, y, z'
'-x, -y, -z'

loop_
_atom_site_label
_atom_site_type_symbol
_atom_site_fract_x
_atom_site_fract_y
_atom_site_fract_z
_atom_site_U_iso_or_equiv
_atom_site_adp_type
_atom_site_occupancy
_atom_site_symmetry_multiplicity
_atom_site_calc_flag
_atom_site_refinement_flags
_atom_site_disorder_assembly
_atom_site_disorder_group
Ru1 Ru 0.31866(2) 0.343080(13) 0.146529(10) 0.01827(5) Uani 0.943(1) 1 d P A 1
Ru1B Ru 0.3621(3) 0.2322(3) 0.1305(2) 0.0270(8) Uiso 0.0569(8) 1 d P A 2
O1 O 0.57656(17) 0.31324(15) -0.05715(11) 0.0292(3) Uani 1 1 d . . .
O2 O -0.12017(16) 0.13608(15) 0.06798(11) 0.0285(3) Uani 1 1 d . . .
O3 O 0.2161(2) 0.60139(16) 0.16372(15) 0.0403(4) Uani 1 1 d . A .
N1 N 0.37124(18) 0.31488(16) 0.01590(11) 0.0234(3) Uani 1 1 d . . .
N2 N 0.11759(18) 0.23587(16) 0.06343(12) 0.0244(3) Uani 1 1 d . . .
N3 N 0.55791(18) 0.42333(15) 0.19519(11) 0.0228(3) Uani 1 1 d . . .
N4 N 0.21575(19) 0.30895(16) 0.26001(12) 0.0241(3) Uani 1 1 d . . .
N5 N 0.40941(17) 0.16782(15) 0.16197(11) 0.0215(3) Uani 1 1 d . . .
N6 N 0.25511(19) 0.49888(17) 0.15194(13) 0.0261(3) Uani 1 1 d . . .
N7 N 0.45181(19) -0.03806(16) 0.13639(13) 0.0263(3) Uani 1 1 d . . .
H7A H 0.4462 -0.1218 0.1067 0.032 Uiso 1 1 calc R A .
C1 C 0.2424(2) 0.25084(18) -0.06593(13) 0.0232(3) Uani 1 1 d . A .
C2 C 0.1060(2) 0.21174(18) -0.04013(13) 0.0238(3) Uani 1 1 d . A .
C3 C -0.0283(2) 0.1528(2) -0.11575(14) 0.0271(4) Uani 1 1 d . . .
H3A H -0.1204 0.1264 -0.0988 0.033 Uiso 1 1 calc R A .
C4 C -0.0288(2) 0.13219(19) -0.21609(14) 0.0276(4) Uani 1 1 d . A .
C5 C 0.1067(2) 0.16893(18) -0.24172(13) 0.0262(4) Uani 1 1 d . . .
C6 C 0.2415(2) 0.22836(17) -0.16644(13) 0.0240(3) Uani 1 1 d . A .
H6A H 0.3336 0.2538 -0.1838 0.029 Uiso 1 1 calc R . .
C7 C 0.5205(2) 0.33978(17) 0.01513(13) 0.0221(3) Uani 1 1 d . A .
C8 C 0.6248(2) 0.40414(17) 0.11752(13) 0.0219(3) Uani 1 1 d . A .
C9 C 0.7815(2) 0.44181(18) 0.13141(15) 0.0249(3) Uani 1 1 d . . .
H9A H 0.8256 0.4294 0.0762 0.030 Uiso 1 1 calc R A .
C10 C 0.8746(2) 0.49840(18) 0.22776(15) 0.0267(3) Uani 1 1 d . A .
H10A H 0.9831 0.5248 0.2390 0.032 Uiso 1 1 calc R . .
C11 C 0.8076(2) 0.5155(2) 0.30633(15) 0.0284(4) Uani 1 1 d . . .
H11A H 0.8700 0.5519 0.3726 0.034 Uiso 1 1 calc R A .
C12 C 0.6474(2) 0.47901(19) 0.28776(14) 0.0268(3) Uani 1 1 d . A .
H12A H 0.6006 0.4938 0.3417 0.032 Uiso 1 1 calc R . .
C13 C 0.0114(2) 0.19627(18) 0.10796(14) 0.0240(3) Uani 1 1 d . A .
C14 C 0.0721(2) 0.23732(18) 0.22027(14) 0.0241(3) Uani 1 1 d . A .
C15 C -0.0166(2) 0.2018(2) 0.27951(15) 0.0290(4) Uani 1 1 d . . .
H15A H -0.1177 0.1534 0.2504 0.035 Uiso 1 1 calc R A .
C16 C 0.0438(3) 0.2377(2) 0.38251(16) 0.0354(4) Uani 1 1 d . A .
H16A H -0.0156 0.2145 0.4247 0.043 Uiso 1 1 calc R . .
C17 C 0.1913(3) 0.3075(2) 0.42265(16) 0.0352(4) Uani 1 1 d . . .
H17A H 0.2356 0.3312 0.4928 0.042 Uiso 1 1 calc R A .
C18 C 0.2743(2) 0.3428(2) 0.35932(14) 0.0289(4) Uani 1 1 d . A .
H18A H 0.3751 0.3922 0.3871 0.035 Uiso 1 1 calc R . .
C19 C -0.1794(3) 0.0739(2) -0.29475(16) 0.0355(5) Uani 1 1 d . . .
H19A H -0.1561 0.0164 -0.3521 0.053 Uiso 1 1 calc R A .
H19B H -0.2338 0.1450 -0.3162 0.053 Uiso 1 1 calc R . .
H19C H -0.2459 0.0226 -0.2670 0.053 Uiso 1 1 calc R . .
C20 C 0.1093(3) 0.1464(2) -0.34953(15) 0.0345(4) Uani 1 1 d . A .
H20A H 0.2097 0.1865 -0.3534 0.052 Uiso 1 1 calc R . .
H20B H 0.0244 0.1865 -0.3856 0.052 Uiso 1 1 calc R . .
H20C H 0.0955 0.0515 -0.3796 0.052 Uiso 1 1 calc R . .
C21 C 0.3739(2) 0.05066(18) 0.09796(13) 0.0233(3) Uani 1 1 d . A .
H21A H 0.3027 0.0326 0.0336 0.028 Uiso 1 1 calc R . .
C22 C 0.5429(2) 0.02404(19) 0.23086(15) 0.0272(4) Uani 1 1 d . A .
H22A H 0.6105 -0.0150 0.2760 0.033 Uiso 1 1 calc R . .
C23 C 0.5166(2) 0.15175(19) 0.24635(14) 0.0250(3) Uani 1 1 d . A .
H23A H 0.5636 0.2190 0.3050 0.030 Uiso 1 1 calc R . .
F1 F 0.6383(2) 0.38921(18) 0.47593(13) 0.0579(5) Uani 1 1 d . . .
F2 F 0.8115(3) 0.3675(2) 0.61725(17) 0.0805(8) Uani 1 1 d . . .
F3 F 0.7341(4) 0.20070(19) 0.48462(16) 0.0920(9) Uani 1 1 d . . .
B1 B 0.6905(6) 0.3181(5) 0.5384(3) 0.0393(10) Uani 0.626(4) 1 d P B 1
F4 F 0.5708(5) 0.3023(7) 0.5814(4) 0.118(2) Uani 0.626(4) 1 d P B 1
B1B B 0.7725(8) 0.3393(7) 0.5209(5) 0.0305(12) Uani 0.374(4) 1 d P B 2
F4B F 0.8877(4) 0.4139(4) 0.5007(3) 0.0391(10) Uani 0.374(4) 1 d P B 2
N8 N 0.4799(9) 0.2624(9) 0.6652(7) 0.063(2) Uani 0.374(4) 1 d P B 2
C24 C 0.4779(8) 0.1778(9) 0.5973(6) 0.0471(17) Uani 0.374(4) 1 d P B 2
C25 C 0.4776(10) 0.0708(9) 0.5157(6) 0.060(2) Uani 0.374(4) 1 d P . 2

loop_
_atom_site_aniso_label
_atom_site_aniso_U_11
_atom_site_aniso_U_22
_atom_site_aniso_U_33
_atom_site_aniso_U_23
_atom_site_aniso_U_13
_atom_site_aniso_U_12
Ru1 0.01764(7) 0.01917(7) 0.01454(7) 0.00062(5) 0.00098(5) 0.00230(5)
O1 0.0298(7) 0.0317(7) 0.0227(6) -0.0005(5) 0.0083(5) -0.0018(5)
O2 0.0215(6) 0.0318(7) 0.0267(7) 0.0047(5) 0.0001(5) -0.0028(5)
O3 0.0500(10) 0.0319(8) 0.0563(11) 0.0201(7) 0.0342(9) 0.0193(7)
N1 0.0233(7) 0.0259(7) 0.0168(6) 0.0015(5) 0.0017(5) 0.0004(5)
N2 0.0200(6) 0.0300(7) 0.0187(6) 0.0038(5) -0.0004(5) 0.0007(6)
N3 0.0242(7) 0.0204(6) 0.0199(6) 0.0012(5) 0.0028(5) 0.0000(5)
N4 0.0233(7) 0.0250(7) 0.0211(7) 0.0020(5) 0.0032(5) 0.0051(6)
N5 0.0193(6) 0.0224(6) 0.0186(6) 0.0007(5) 0.0015(5) 0.0006(5)
N6 0.0255(7) 0.0283(7) 0.0270(7) 0.0078(6) 0.0100(6) 0.0064(6)
N7 0.0253(7) 0.0210(7) 0.0284(8) -0.0004(6) 0.0051(6) 0.0031(6)
C1 0.0238(8) 0.0238(7) 0.0181(7) 0.0036(6) 0.0000(6) 0.0023(6)
C2 0.0235(8) 0.0261(8) 0.0183(7) 0.0056(6) -0.0010(6) 0.0019(6)
C3 0.0244(8) 0.0294(8) 0.0221(8) 0.0072(7) -0.0037(6) 0.0000(7)
C4 0.0315(9) 0.0243(8) 0.0199(8) 0.0045(6) -0.0054(6) 0.0019(7)
C5 0.0350(9) 0.0212(7) 0.0176(7) 0.0041(6) -0.0014(6) 0.0047(7)
C6 0.0300(8) 0.0206(7) 0.0187(7) 0.0044(6) 0.0018(6) 0.0030(6)
C7 0.0238(8) 0.0191(7) 0.0199(7) 0.0012(6) 0.0029(6) 0.0015(6)
C8 0.0225(7) 0.0196(7) 0.0205(7) 0.0019(6) 0.0028(6) 0.0011(6)
C9 0.0225(8) 0.0229(7) 0.0267(8) 0.0021(6) 0.0055(6) 0.0014(6)
C10 0.0213(8) 0.0229(8) 0.0304(9) 0.0019(7) 0.0016(7) 0.0005(6)
C11 0.0262(8) 0.0275(8) 0.0240(8) 0.0021(7) -0.0017(7) -0.0028(7)
C12 0.0285(9) 0.0250(8) 0.0205(8) 0.0008(6) 0.0009(6) -0.0023(7)
C13 0.0210(7) 0.0263(8) 0.0219(8) 0.0060(6) 0.0007(6) 0.0026(6)
C14 0.0236(8) 0.0258(8) 0.0212(7) 0.0056(6) 0.0027(6) 0.0034(6)
C15 0.0288(9) 0.0308(9) 0.0269(9) 0.0081(7) 0.0066(7) -0.0002(7)
C16 0.0430(12) 0.0366(10) 0.0267(9) 0.0086(8) 0.0107(8) -0.0022(9)
C17 0.0423(11) 0.0394(11) 0.0205(8) 0.0043(8) 0.0063(8) -0.0004(9)
C18 0.0290(9) 0.0319(9) 0.0213(8) 0.0006(7) 0.0036(7) 0.0036(7)
C19 0.0345(10) 0.0378(11) 0.0234(9) 0.0036(8) -0.0079(8) -0.0001(8)
C20 0.0484(12) 0.0315(9) 0.0178(8) 0.0036(7) 0.0005(8) 0.0042(9)
C21 0.0240(8) 0.0242(8) 0.0200(7) 0.0016(6) 0.0061(6) 0.0025(6)
C22 0.0260(8) 0.0269(8) 0.0258(8) 0.0053(7) 0.0022(7) 0.0037(7)
C23 0.0230(8) 0.0256(8) 0.0212(8) 0.0025(6) -0.0003(6) 0.0013(6)
F1 0.0595(10) 0.0567(10) 0.0404(8) 0.0081(7) -0.0165(7) 0.0129(8)
F2 0.0816(15) 0.0583(11) 0.0644(12) 0.0099(10) -0.0424(11) 0.0003(10)
F3 0.159(3) 0.0399(10) 0.0514(11) 0.0051(8) -0.0160(14) 0.0199(13)
B1 0.039(2) 0.041(2) 0.0301(19) 0.0106(16) -0.0070(17) 0.0041(18)
F4 0.080(3) 0.216(6) 0.108(4) 0.101(4) 0.057(3) 0.056(3)
B1B 0.026(3) 0.034(3) 0.031(3) 0.010(2) 0.004(2) -0.002(2)
F4B 0.0327(18) 0.0368(19) 0.042(2) 0.0093(15) 0.0012(15) -0.0009(14)
N8 0.050(4) 0.073(5) 0.081(6) 0.031(4) 0.027(4) 0.019(4)
C24 0.032(3) 0.059(4) 0.054(4) 0.032(4) 0.004(3) 0.001(3)
C25 0.049(4) 0.066(5) 0.049(4) 0.020(4) -0.016(3) -0.013(4)

loop_
_atom_type_symbol
_atom_type_description
_atom_type_scat_dispersion_real
_atom_type_scat_dispersion_imag
_atom_type_scat_source
C C 0.0033 0.0016 'International Tables Vol C Tables 4.2.6.8 and 6.1.1.4'
H H 0.0000 0.0000 'International Tables Vol C Tables 4.2.6.8 and 6.1.1.4'
B B 0.0013 0.0007 'International Tables Vol C Tables 4.2.6.8 and 6.1.1.4'
F F 0.0171 0.0103 'International Tables Vol C Tables 4.2.6.8 and 6.1.1.4'
N N 0.0061 0.0033 'International Tables Vol C Tables 4.2.6.8 and 6.1.1.4'
O O 0.0106 0.0060 'International Tables Vol C Tables 4.2.6.8 and 6.1.1.4'
Ru Ru -1.2594 0.8363 'International Tables Vol C Tables 4.2.6.8 and 6.1.1.4'

loop_
_geom_angle_atom_site_label_1
_geom_angle_atom_site_label_2
_geom_angle_atom_site_label_3
_geom_angle
_geom_angle_site_symmetry_1
_geom_angle_site_symmetry_3
_geom_angle_publ_flag
N6 Ru1 N2 97.35(7) . . ?
N6 Ru1 N1 99.14(7) . . ?
N2 Ru1 N1 82.93(6) . . ?
N6 Ru1 N5 171.79(7) . . ?
N2 Ru1 N5 88.53(6) . . ?
N1 Ru1 N5 87.22(6) . . ?
N6 Ru1 N3 92.90(7) . . ?
N2 Ru1 N3 161.13(7) . . ?
N1 Ru1 N3 79.81(6) . . ?
N5 Ru1 N3 83.07(6) . . ?
N6 Ru1 N4 92.74(7) . . ?
N2 Ru1 N4 79.71(6) . . ?
N1 Ru1 N4 160.07(6) . . ?
N5 Ru1 N4 82.64(6) . . ?
N3 Ru1 N4 115.68(6) . . ?
C7 N1 C1 127.60(16) . . ?
C7 N1 Ru1 119.00(12) . . ?
C1 N1 Ru1 112.73(12) . . ?
C13 N2 C2 127.92(15) . . ?
C13 N2 Ru1 119.72(12) . . ?
C2 N2 Ru1 112.36(12) . . ?
C12 N3 C8 119.25(16) . . ?
C12 N3 Ru1 129.67(14) . . ?
C8 N3 Ru1 110.93(11) . . ?
C18 N4 C14 119.13(17) . . ?
C18 N4 Ru1 129.62(14) . . ?
C14 N4 Ru1 111.18(12) . . ?
C21 N5 C23 106.39(15) . . ?
C21 N5 Ru1 128.38(13) . . ?
C23 N5 Ru1 125.17(12) . . ?
O3 N6 Ru1 174.38(17) . . ?
C21 N7 C22 108.14(16) . . ?
C21 N7 H7A 125.9 . . ?
C22 N7 H7A 125.9 . . ?
C6 C1 C2 119.54(16) . . ?
C6 C1 N1 125.21(17) . . ?
C2 C1 N1 115.23(16) . . ?
C3 C2 C1 119.26(17) . . ?
C3 C2 N2 124.74(18) . . ?
C1 C2 N2 116.00(15) . . ?
C2 C3 C4 120.81(19) . . ?
C2 C3 H3A 119.6 . . ?
C4 C3 H3A 119.6 . . ?
C5 C4 C3 120.02(17) . . ?
C5 C4 C19 121.43(18) . . ?
C3 C4 C19 118.5(2) . . ?
C4 C5 C6 119.51(17) . . ?
C4 C5 C20 120.93(18) . . ?
C6 C5 C20 119.56(19) . . ?
C1 C6 C5 120.86(18) . . ?
C1 C6 H6A 119.6 . . ?
C5 C6 H6A 119.6 . . ?
O1 C7 N1 127.59(17) . . ?
O1 C7 C8 120.21(17) . . ?
N1 C7 C8 112.17(15) . . ?
N3 C8 C9 121.71(16) . . ?
N3 C8 C7 117.48(16) . . ?
C9 C8 C7 120.82(17) . . ?
C8 C9 C10 118.97(18) . . ?
C8 C9 H9A 120.5 . . ?
C10 C9 H9A 120.5 . . ?
C11 C10 C9 119.31(18) . . ?
C11 C10 H10A 120.3 . . ?
C9 C10 H10A 120.3 . . ?
C10 C11 C12 119.38(17) . . ?
C10 C11 H11A 120.3 . . ?
C12 C11 H11A 120.3 . . ?
N3 C12 C11 121.35(19) . . ?
N3 C12 H12A 119.3 . . ?
C11 C12 H12A 119.3 . . ?
O2 C13 N2 127.88(17) . . ?
O2 C13 C14 120.83(17) . . ?
N2 C13 C14 111.29(15) . . ?
N4 C14 C15 121.70(17) . . ?
N4 C14 C13 118.03(16) . . ?
C15 C14 C13 120.27(17) . . ?
C14 C15 C16 119.09(19) . . ?
C14 C15 H15A 120.5 . . ?
C16 C15 H15A 120.5 . . ?
C17 C16 C15 119.1(2) . . ?
C17 C16 H16A 120.4 . . ?
C15 C16 H16A 120.4 . . ?
C16 C17 C18 119.26(19) . . ?
C16 C17 H17A 120.4 . . ?
C18 C17 H17A 120.4 . . ?
N4 C18 C17 121.65(19) . . ?
N4 C18 H18A 119.2 . . ?
C17 C18 H18A 119.2 . . ?
C4 C19 H19A 109.5 . . ?
C4 C19 H19B 109.5 . . ?
H19A C19 H19B 109.5 . . ?
C4 C19 H19C 109.5 . . ?
H19A C19 H19C 109.5 . . ?
H19B C19 H19C 109.5 . . ?
C5 C20 H20A 109.5 . . ?
C5 C20 H20B 109.5 . . ?
H20A C20 H20B 109.5 . . ?
C5 C20 H20C 109.5 . . ?
H20A C20 H20C 109.5 . . ?
H20B C20 H20C 109.5 . . ?
N5 C21 N7 110.63(16) . . ?
N5 C21 H21A 124.7 . . ?
N7 C21 H21A 124.7 . . ?
C23 C22 N7 106.32(17) . . ?
C23 C22 H22A 126.8 . . ?
N7 C22 H22A 126.8 . . ?
C22 C23 N5 108.52(16) . . ?
C22 C23 H23A 125.7 . . ?
N5 C23 H23A 125.7 . . ?
F1 B1 F2 120.3(4) . . ?
F1 B1 F4 103.5(4) . . ?
F2 B1 F4 102.4(4) . . ?
F1 B1 F3 108.5(4) . . ?
F2 B1 F3 105.8(3) . . ?
F4 B1 F3 116.8(5) . . ?
F2 B1B F4B 102.4(5) . . ?
F2 B1B F1 115.7(5) . . ?
F4B B1B F1 101.6(5) . . ?
F2 B1B F3 108.8(5) . . ?
F4B B1B F3 125.0(6) . . ?
F1 B1B F3 103.9(4) . . ?
N8 C24 C25 178.1(9) . . ?
C24 C25 C25 145.6(9) . 2_656 ?

loop_
_geom_bond_atom_site_label_1
_geom_bond_atom_site_label_2
_geom_bond_distance
_geom_bond_site_symmetry_2
_geom_bond_publ_flag
Ru1 N6 1.7577(17) . ?
Ru1 N2 1.9938(15) . ?
Ru1 N1 1.9944(16) . ?
Ru1 N5 2.0910(16) . ?
Ru1 N3 2.1212(16) . ?
Ru1 N4 2.1242(17) . ?
O1 C7 1.238(2) . ?
O2 C13 1.229(2) . ?
O3 N6 1.143(2) . ?
N1 C7 1.340(2) . ?
N1 C1 1.423(2) . ?
N2 C13 1.350(2) . ?
N2 C2 1.419(2) . ?
N3 C12 1.343(2) . ?
N3 C8 1.365(2) . ?
N4 C18 1.340(2) . ?
N4 C14 1.359(2) . ?
N5 C21 1.327(2) . ?
N5 C23 1.391(2) . ?
N7 C21 1.331(2) . ?
N7 C22 1.380(2) . ?
N7 H7A 0.8800 . ?
C1 C6 1.398(2) . ?
C1 C2 1.412(3) . ?
C2 C3 1.396(2) . ?
C3 C4 1.398(3) . ?
C3 H3A 0.9500 . ?
C4 C5 1.395(3) . ?
C4 C19 1.510(3) . ?
C5 C6 1.398(3) . ?
C5 C20 1.509(3) . ?
C6 H6A 0.9500 . ?
C7 C8 1.506(2) . ?
C8 C9 1.377(3) . ?
C9 C10 1.395(3) . ?
C9 H9A 0.9500 . ?
C10 C11 1.377(3) . ?
C10 H10A 0.9500 . ?
C11 C12 1.395(3) . ?
C11 H11A 0.9500 . ?
C12 H12A 0.9500 . ?
C13 C14 1.511(3) . ?
C14 C15 1.377(3) . ?
C15 C16 1.390(3) . ?
C15 H15A 0.9500 . ?
C16 C17 1.380(3) . ?
C16 H16A 0.9500 . ?
C17 C18 1.389(3) . ?
C17 H17A 0.9500 . ?
C18 H18A 0.9500 . ?
C19 H19A 0.9800 . ?
C19 H19B 0.9800 . ?
C19 H19C 0.9800 . ?
C20 H20A 0.9800 . ?
C20 H20B 0.9800 . ?
C20 H20C 0.9800 . ?
C21 H21A 0.9500 . ?
C22 C23 1.355(3) . ?
C22 H22A 0.9500 . ?
C23 H23A 0.9500 . ?
F1 B1 1.303(4) . ?
F1 B1B 1.403(7) . ?
F2 B1B 1.293(7) . ?
F2 B1 1.330(4) . ?
F3 B1B 1.419(7) . ?
F3 B1 1.434(5) . ?
B1 F4 1.369(7) . ?
B1B F4B 1.370(8) . ?
N8 C24 1.158(12) . ?
C24 C25 1.429(14) . ?
C25 C25 1.56(2) 2_656 ?
